data_2200112
loop_
_publ_author_name
'Bartczak, Tadeusz J.'
'Kruszynski, Rafal'
'Chilmonczyk, Zdzislaw'
'Cybulski, Jacek'

_publ_section_title
;
 4-[3-(4-Chlorobenzylideneamino)-2-oxooxazolidin-5-ylmethyl]morpholin-4-ium
 chloride monohydrate
;
_journal_issue 4
_journal_name_full 'Acta Crystallographica Section E'
_journal_page_first o341
_journal_page_last o343
_journal_paper_doi 10.1107/S1600536801004548
_journal_volume 57
_journal_year 2001
_chemical_formula_iupac 'C15 H19 Cl N3 O3 1+, Cl 1-, H2 O'
_chemical_formula_moiety 'C15 H19 Cl N3 O3 1+, Cl 1-, H2 O'
_chemical_formula_sum 'C15 H21 Cl2 N3 O4'
_chemical_formula_weight 378.25
_chemical_name_systematic
;
1-[3-(4-Chlorobenzylideneamino)-2-oxooxazolidin-5-ylmethyl]morpholinium
chloride monohydrate
;
_space_group_IT_number 2
_symmetry_cell_setting triclinic
_symmetry_space_group_name_Hall '-P 1'
_symmetry_space_group_name_H-M 'P -1'
_cell_angle_alpha 95.98(2)
_cell_angle_beta 99.34(2)
_cell_angle_gamma 107.43(2)
_cell_formula_units_Z 2
_cell_length_a 7.122(2)
_cell_length_b 8.809(2)
_cell_length_c 15.178(3)
_cell_measurement_reflns_used 99
_cell_measurement_temperature 293(2)
_cell_measurement_theta_max 60
_cell_measurement_theta_min 5
_cell_volume 884.6(4)
_computing_cell_refinement 'KM-4 Software'
_computing_data_collection 'KM-4 Software (Kuma, 1993)'
_computing_data_reduction 'DATAPROC (Kuma, 1998)'
_computing_molecular_graphics
;
XP in SHELXTL/PC (Sheldrick, 1990) and ORTEP-3 (Farrugia, 1997)
;
_computing_publication_material SHELXL97
_computing_structure_refinement 'SHELXL97 (Sheldrick, 1997)'
_computing_structure_solution 'SHELXS97 (Sheldrick, 1997)'
_diffrn_ambient_temperature 293(2)
_diffrn_measured_fraction_theta_full .944
_diffrn_measured_fraction_theta_max .944
_diffrn_measurement_device_type 'Kuma KM-4'
_diffrn_measurement_method \w--2\q
_diffrn_radiation_monochromator graphite
_diffrn_radiation_source 'fine-focus sealed tube'
_diffrn_radiation_type MoK\a
_diffrn_radiation_wavelength .71073
_diffrn_reflns_av_R_equivalents .0136
_diffrn_reflns_av_sigmaI/netI .0211
_diffrn_reflns_limit_h_max 9
_diffrn_reflns_limit_h_min -1
_diffrn_reflns_limit_k_max 11
_diffrn_reflns_limit_k_min -11
_diffrn_reflns_limit_l_max 19
_diffrn_reflns_limit_l_min -19
_diffrn_reflns_number 4747
_diffrn_reflns_theta_full 27.55
_diffrn_reflns_theta_max 27.55
_diffrn_reflns_theta_min 2.46
_diffrn_standards_decay_% 1.07
_diffrn_standards_interval_count 100
_diffrn_standards_number 3
_exptl_absorpt_coefficient_mu .391
_exptl_absorpt_correction_T_max .9845
_exptl_absorpt_correction_T_min .8314
_exptl_absorpt_correction_type '\y scan'
_exptl_absorpt_process_details '(North et al., 1968)'
_exptl_crystal_colour colourless
_exptl_crystal_density_diffrn 1.420
_exptl_crystal_density_meas ?
_exptl_crystal_density_method 'not measured'
_exptl_crystal_description plate
_exptl_crystal_F_000 396
_exptl_crystal_size_max .49
_exptl_crystal_size_mid .42
_exptl_crystal_size_min .04
_refine_diff_density_max .350
_refine_diff_density_min -.381
_refine_ls_extinction_method none
_refine_ls_goodness_of_fit_ref 1.042
_refine_ls_hydrogen_treatment mixed
_refine_ls_matrix_type full
_refine_ls_number_parameters 221
_refine_ls_number_reflns 3858
_refine_ls_number_restraints 0
_refine_ls_restrained_S_all 1.042
_refine_ls_R_factor_all .0490
_refine_ls_R_factor_gt .0430
_refine_ls_shift/su_max .001
_refine_ls_shift/su_mean .000
_refine_ls_structure_factor_coef Fsqd
_refine_ls_weighting_details 'calc w = 1/[\s^2^(Fo^2^)+(0.0656P)^2^+0.3120P] where P = (Fo^2^+2Fc^2^)/3'
_refine_ls_weighting_scheme calc
_refine_ls_wR_factor_ref .1202
_reflns_number_gt 3418
_reflns_number_total 3858
_reflns_threshold_expression I>2\s(I)
_cod_data_source_file bt6025.cif
_cod_data_source_block I
_cod_depositor_comments
;
The following automatic conversions were performed:

'_exptl_crystal_density_meas' value 'not measured' was changed to '?'
- the value is perceived as not measured.

Automatic conversion script
Id: cif_fix_values 3008 2015-01-20 13:52:24Z robertas 
;
_cod_database_code 2200112

loop_
_symmetry_equiv_pos_as_xyz
'x, y, z'
'-x, -y, -z'

loop_
_atom_site_label
_atom_site_fract_x
_atom_site_fract_y
_atom_site_fract_z
_atom_site_U_iso_or_equiv
_atom_site_adp_type
_atom_site_calc_flag
_atom_site_refinement_flags
_atom_site_occupancy
_atom_site_disorder_assembly
_atom_site_disorder_group
_atom_site_type_symbol
N1 .1505(2) -.54719(17) -.23337(10) .0340(3) Uani d . 1 . . N
C1 .1150(3) -.4469(2) -.30356(13) .0451(4) Uani d . 1 . . C
H1A -.0193 -.4422 -.3098 .068 Uiso d R 1 . . H
H1B .2078 -.3392 -.2862 .068 Uiso d R 1 . . H
C2 .1388(4) -.5231(3) -.39256(14) .0559(5) Uani d . 1 . . C
H2A .1230 -.4586 -.4387 .084 Uiso d R 1 . . H
H2B .2725 -.5296 -.3848 .084 Uiso d R 1 . . H
O1 .0002(3) -.6810(2) -.42041(11) .0657(5) Uani d . 1 . . O
C3 .0337(4) -.7799(3) -.35624(17) .0588(6) Uani d . 1 . . C
H3A -.0603 -.8866 -.3764 .088 Uiso d R 1 . . H
H3B .1665 -.7873 -.3526 .088 Uiso d R 1 . . H
C4 .0116(3) -.7161(2) -.26318(15) .0486(5) Uani d . 1 . . C
H4A .0474 -.7818 -.2210 .073 Uiso d R 1 . . H
H4B -.1250 -.7208 -.2638 .073 Uiso d R 1 . . H
C5 .1299(3) -.4825(2) -.14208(12) .0379(4) Uani d . 1 . . C
H5A -.0050 -.4802 -.1458 .057 Uiso d R 1 . . H
H5B .1520 -.5536 -.1006 .057 Uiso d R 1 . . H
C6 .2702(3) -.3143(2) -.10655(12) .0363(4) Uani d . 1 . . C
H6 .3970 -.2956 -.1267 .044 Uiso d R 1 . . H
O2 .1872(2) -.19594(15) -.14219(8) .0406(3) Uani d . 1 . . O
C7 .2094(3) -.0743(2) -.07528(12) .0369(4) Uani d . 1 . . C
O3 .1696(2) .04529(17) -.08899(10) .0508(4) Uani d . 1 . . O
N2 .2859(2) -.11091(17) .00459(10) .0370(3) Uani d . 1 . . N
C8 .3015(3) -.2717(2) -.00396(12) .0396(4) Uani d . 1 . . C
H8A .1984 -.3454 .0186 .059 Uiso d R 1 . . H
H8B .4308 -.2710 .0267 .059 Uiso d R 1 . . H
N3 .3085(2) -.01072(18) .08314(10) .0362(3) Uani d . 1 . . N
C9 .3730(3) -.0571(2) .15540(12) .0375(4) Uani d . 1 . . C
H9 .4039 -.1575 .1514 .056 Uiso d R 1 . . H
C10 .4031(3) .0378(2) .24492(12) .0358(4) Uani d . 1 . . C
C11 .3085(3) .1509(2) .26179(14) .0462(4) Uani d . 1 . . C
H11A .2220 .1740 .2133 .055 Uiso d R 1 . . H
C12 .3394(3) .2327(3) .34890(14) .0499(5) Uani d . 1 . . C
H12A .2692 .3074 .3616 .060 Uiso d R 1 . . H
Cl1 .49991(10) .29961(7) .52778(3) .05808(17) Uani d . 1 . . Cl
C13 .4646(3) .2012(2) .41802(12) .0410(4) Uani d . 1 . . C
C14 .5620(3) .0909(3) .40260(13) .0480(5) Uani d . 1 . . C
H14A .6514 .0723 .4517 .058 Uiso d R 1 . . H
C15 .5287(3) .0087(2) .31643(13) .0464(4) Uani d . 1 . . C
H15A .5925 -.0713 .3056 .056 Uiso d R 1 . . H
Cl2 .57484(7) .43716(6) .78472(4) .04856(15) Uani d . 1 . . Cl
O4 .8155(3) .6712(2) .97204(12) .0684(5) Uani d . 1 . . O
H41 .8130 .7755 .9863 .082 Uiso d R 1 . . H
H42 .7142 .6181 .9226 .082 Uiso d R 1 . . H
H1 .279(4) -.545(3) -.2297(15) .045(6) Uiso d . 1 . . H

loop_
_atom_site_aniso_label
_atom_site_aniso_U_11
_atom_site_aniso_U_22
_atom_site_aniso_U_33
_atom_site_aniso_U_12
_atom_site_aniso_U_13
_atom_site_aniso_U_23
N1 .0278(7) .0367(7) .0391(7) .0137(6) .0066(6) .0045(6)
C1 .0471(11) .0479(10) .0433(10) .0218(9) .0042(8) .0096(8)
C2 .0632(14) .0600(13) .0395(10) .0186(11) .0017(9) .0041(9)
O1 .0585(10) .0719(11) .0519(9) .0141(8) -.0069(7) -.0065(8)
C3 .0539(13) .0471(11) .0651(14) .0086(10) .0096(11) -.0099(10)
C4 .0410(10) .0392(10) .0600(12) .0057(8) .0128(9) .0008(8)
C5 .0356(9) .0389(9) .0411(9) .0124(7) .0126(7) .0061(7)
C6 .0316(8) .0385(9) .0411(9) .0143(7) .0085(7) .0063(7)
O2 .0453(7) .0401(7) .0383(6) .0189(6) .0044(5) .0062(5)
C7 .0328(8) .0367(9) .0411(9) .0109(7) .0076(7) .0063(7)
O3 .0648(9) .0439(7) .0496(8) .0282(7) .0061(7) .0104(6)
N2 .0379(8) .0338(7) .0396(7) .0136(6) .0054(6) .0046(6)
C8 .0428(10) .0370(9) .0407(9) .0176(7) .0050(7) .0054(7)
N3 .0334(7) .0336(7) .0397(7) .0091(6) .0069(6) .0036(6)
C9 .0380(9) .0326(8) .0419(9) .0111(7) .0091(7) .0055(7)
C10 .0379(9) .0312(8) .0385(9) .0099(7) .0100(7) .0077(7)
C11 .0514(11) .0473(10) .0460(10) .0259(9) .0058(8) .0105(8)
C12 .0600(13) .0481(11) .0527(11) .0333(10) .0128(9) .0069(9)
Cl1 .0827(4) .0555(3) .0443(3) .0324(3) .0202(3) .0025(2)
C13 .0505(11) .0358(9) .0403(9) .0163(8) .0153(8) .0062(7)
C14 .0598(12) .0530(11) .0400(9) .0322(10) .0070(9) .0093(8)
C15 .0579(12) .0476(10) .0436(10) .0322(9) .0094(9) .0070(8)
Cl2 .0353(2) .0457(3) .0667(3) .02008(19) .0035(2) .0074(2)
O4 .0858(13) .0567(10) .0671(10) .0391(9) .0027(9) .0014(8)

loop_
_atom_type_symbol
_atom_type_description
_atom_type_scat_dispersion_real
_atom_type_scat_dispersion_imag
_atom_type_scat_source
C C .0033 .0016 'International Tables Vol C Tables 4.2.6.8 and 6.1.1.4'
H H .0000 .0000 'International Tables Vol C Tables 4.2.6.8 and 6.1.1.4'
N N .0061 .0033 'International Tables Vol C Tables 4.2.6.8 and 6.1.1.4'
O O .0106 .0060 'International Tables Vol C Tables 4.2.6.8 and 6.1.1.4'
Cl Cl .1484 .1585 'International Tables Vol C Tables 4.2.6.8 and 6.1.1.4'

loop_
_geom_angle_atom_site_label_1
_geom_angle_atom_site_label_2
_geom_angle_atom_site_label_3
_geom_angle
C5 N1 C1 113.56(14)
C5 N1 C4 110.35(14)
C1 N1 C4 109.60(15)
C5 N1 H1 107.9(14)
C1 N1 H1 105.4(14)
C4 N1 H1 109.9(14)
N1 C1 C2 109.08(16)
N1 C1 H1A 109.6
C2 C1 H1A 108.8
N1 C1 H1B 110.2
C2 C1 H1B 110.5
H1A C1 H1B 108.7
O1 C2 C1 111.5(2)
O1 C2 H2A 109.7
C1 C2 H2A 111.2
O1 C2 H2B 108.5
C1 C2 H2B 107.8
H2A C2 H2B 108.1
C3 O1 C2 109.93(17)
O1 C3 C4 112.23(19)
O1 C3 H3A 108.9
C4 C3 H3A 109.5
O1 C3 H3B 109.3
C4 C3 H3B 109.2
H3A C3 H3B 107.6
N1 C4 C3 109.69(17)
N1 C4 H4A 108.5
C3 C4 H4A 109.0
N1 C4 H4B 110.7
C3 C4 H4B 110.5
H4A C4 H4B 108.5
N1 C5 C6 113.23(14)
N1 C5 H5A 108.6
C6 C5 H5A 107.7
N1 C5 H5B 109.2
C6 C5 H5B 109.9
H5A C5 H5B 108.0
O2 C6 C5 110.87(14)
O2 C6 C8 104.76(13)
C5 C6 C8 112.42(15)
O2 C6 H6 104.6
C5 C6 H6 111.7
C8 C6 H6 112.0
C7 O2 C6 110.16(13)
O3 C7 O2 122.80(17)
O3 C7 N2 128.42(17)
O2 C7 N2 108.76(15)
C7 N2 N3 119.48(14)
C7 N2 C8 112.95(15)
N3 N2 C8 126.64(14)
N2 C8 C6 100.83(14)
N2 C8 H8A 112.1
C6 C8 H8A 110.7
N2 C8 H8B 111.2
C6 C8 H8B 112.5
H8A C8 H8B 109.3
C9 N3 N2 115.62(15)
N3 C9 C10 121.65(16)
N3 C9 H9 119.4
C10 C9 H9 118.9
C11 C10 C15 118.73(17)
C11 C10 C9 123.38(17)
C15 C10 C9 117.87(16)
C10 C11 C12 120.21(18)
C10 C11 H11A 120.3
C12 C11 H11A 119.5
C13 C12 C11 119.58(17)
C13 C12 H12A 119.8
C11 C12 H12A 120.6
C12 C13 C14 121.18(17)
C12 C13 Cl1 119.97(15)
C14 C13 Cl1 118.84(15)
C15 C14 C13 118.93(18)
C15 C14 H14A 121.2
C13 C14 H14A 119.9
C14 C15 C10 121.35(17)
C14 C15 H15A 119.4
C10 C15 H15A 119.3
H41 O4 H42 109.0

loop_
_geom_bond_atom_site_label_1
_geom_bond_atom_site_label_2
_geom_bond_site_symmetry_2
_geom_bond_distance
_geom_bond_publ_flag
N1 C5 . 1.489(2) ?
N1 C1 . 1.490(2) ?
N1 C4 . 1.493(2) ?
N1 H1 . .91(2) ?
C1 C2 . 1.502(3) ?
C1 H1A . .9600 ?
C1 H1B . .9600 ?
C2 O1 . 1.417(3) ?
C2 H2A . .9600 ?
C2 H2B . .9600 ?
O1 C3 . 1.411(3) ?
C3 C4 . 1.515(3) ?
C3 H3A . .9600 ?
C3 H3B . .9600 ?
C4 H4A . .9600 ?
C4 H4B . .9600 ?
C5 C6 . 1.502(2) ?
C5 H5A . .9600 ?
C5 H5B . .9600 ?
C6 O2 . 1.453(2) ?
C6 C8 . 1.527(2) ?
C6 H6 . .9738 ?
O2 C7 . 1.351(2) ?
C7 O3 . 1.199(2) ?
C7 N2 . 1.358(2) ?
N2 N3 . 1.364(2) ?
N2 C8 . 1.448(2) ?
C8 H8A . .9600 ?
C8 H8B . .9600 ?
N3 C9 . 1.274(2) ?
C9 C10 . 1.467(2) ?
C9 H9 . .9721 ?
C10 C11 . 1.384(3) ?
C10 C15 . 1.387(3) ?
C11 C12 . 1.389(3) ?
C11 H11A . .9601 ?
C12 C13 . 1.370(3) ?
C12 H12A . .9600 ?
Cl1 C13 . 1.7385(19) ?
C13 C14 . 1.375(3) ?
C14 C15 . 1.375(3) ?
C14 H14A . .9599 ?
C15 H15A . .9600 ?
O4 H41 . .9276 ?
O4 H42 . .9227 ?

loop_
_geom_hbond_atom_site_label_D
_geom_hbond_atom_site_label_H
_geom_hbond_atom_site_label_A
_geom_hbond_site_symmetry_A
_geom_hbond_distance_DH
_geom_hbond_distance_HA
_geom_hbond_distance_DA
_geom_hbond_angle_DHA
N1 H1 Cl2 1_544 .91(2) 2.13(2) 3.0359(17) 174(2)
O4 H42 Cl2 . .92 2.36 3.217(2) 153.7
O4 H41 O3 2_666 .93 2.06 2.873(2) 145.5
O4 H41 N3 2_666 .93 2.72 3.506(2) 143.3
O4 H41 O3 1_666 .93 3.36 3.807(3) 112.0
C1 H1B O2 . .96 2.46 2.989(3) 114.8
C5 H5B O4 2_656 .96 2.31 3.245(3) 163.2
C9 H9 Cl2 2_656 .97 2.78 3.666(2) 152.7

loop_
_geom_torsion_atom_site_label_1
_geom_torsion_atom_site_label_2
_geom_torsion_atom_site_label_3
_geom_torsion_atom_site_label_4
_geom_torsion
_geom_torsion_publ_flag
C1 N1 C5 C6 -58.3(2) ?
N1 C5 C6 O2 83.06(17) ?
C5 C6 O2 C7 134.99(15) ?
C6 O2 C7 N2 -5.40(19) yes
O2 C7 N2 N3 -175.44(14) ?
C7 N2 N3 C9 177.06(16) ?
N2 N3 C9 C10 -179.53(15) ?
N3 C9 C10 C11 21.5(3) ?
N3 C9 C10 C15 -160.41(18) ?
C4 N1 C5 C6 178.24(15) ?
N1 C5 C6 C8 -160.06(14) ?
C5 C6 C8 N2 -135.83(15) ?
C6 C8 N2 N3 -177.81(15) ?
C8 N2 N3 C9 8.9(2) ?
C5 N1 C1 C2 -179.81(16) ?
N1 C1 C2 O1 60.0(2) ?
C1 C2 O1 C3 -61.2(2) ?
C2 O1 C3 C4 59.3(2) ?
O1 C3 C4 N1 -56.3(2) ?
C3 C4 N1 C5 179.78(17) ?
O2 C7 N2 C8 -5.7(2) yes
C7 N2 C8 C6 13.38(19) yes
N2 C8 C6 O2 -15.35(17) yes
C8 C6 O2 C7 13.49(18) yes
